data_4070783
loop_
_publ_author_name
'Kelly III, Roy A.'
'Clavier, Herv\'e'
'Giudice, Simona'
'Scott, Natalie M.'
'Stevens, Edwin D.'
'Bordner, Jon'
'Samardjiev, Ivan'
'Hoff, Carl D.'
'Cavallo, Luigi'
'Nolan, Steven P.'

_publ_section_title
;
 Determination of N-Heterocyclic Carbene (NHC) Steric and Electronic
 Parameters using the [(NHC)Ir(CO)2Cl] System
;
_journal_issue 2
_journal_name_full Organometallics
_journal_page_first 202
_journal_paper_doi 10.1021/om701001g
_journal_volume 27
_journal_year 2008
_chemical_formula_sum 'C29 H38 Cl Ir N2 O2'
_chemical_formula_weight 674.26
_chemical_name_common '[Ir(SIPr)(CO)2Cl]'
_chemical_name_systematic
; 
 ? 
;
_space_group_IT_number 14
_symmetry_cell_setting monoclinic
_symmetry_space_group_name_Hall '-P 2ybc'
_symmetry_space_group_name_H-M 'P 1 21/c 1'
_atom_sites_solution_hydrogens geom
_atom_sites_solution_primary direct
_atom_sites_solution_secondary difmap
_audit_creation_method SHELXL-97
_cell_angle_alpha 90.00
_cell_angle_beta 101.2450(10)
_cell_angle_gamma 90.00
_cell_formula_units_Z 8
_cell_length_a 17.5695(7)
_cell_length_b 17.5041(7)
_cell_length_c 18.9325(8)
_cell_measurement_reflns_used 32241
_cell_measurement_temperature 150(2)
_cell_measurement_theta_max 30.513
_cell_measurement_theta_min 2.193
_cell_volume 5710.7(4)
_computing_cell_refinement 'Bruker SMART'
_computing_data_collection 'Bruker SMART'
_computing_data_reduction 'Bruker SAINT'
_computing_molecular_graphics 'Bruker SHELXTL'
_computing_publication_material 'Bruker SHELXTL'
_computing_structure_refinement 'SHELXL-97 (Sheldrick, 1997)'
_computing_structure_solution 'SHELXS-97 (Sheldrick, 1990)'
_diffrn_ambient_temperature 150(2)
_diffrn_measured_fraction_theta_full 0.999
_diffrn_measured_fraction_theta_max 0.999
_diffrn_measurement_device_type 'CCD area detector'
_diffrn_measurement_method 'phi and omega scans'
_diffrn_radiation_monochromator graphite
_diffrn_radiation_source 'fine-focus sealed tube'
_diffrn_radiation_type MoK\a
_diffrn_radiation_wavelength 0.71073
_diffrn_reflns_av_R_equivalents 0.0321
_diffrn_reflns_av_sigmaI/netI 0.0178
_diffrn_reflns_limit_h_max 16
_diffrn_reflns_limit_h_min -16
_diffrn_reflns_limit_k_max 16
_diffrn_reflns_limit_k_min -16
_diffrn_reflns_limit_l_max 18
_diffrn_reflns_limit_l_min -18
_diffrn_reflns_number 36676
_diffrn_reflns_theta_full 20.00
_diffrn_reflns_theta_max 20.00
_diffrn_reflns_theta_min 1.18
_exptl_absorpt_coefficient_mu 4.797
_exptl_absorpt_correction_T_max 1.000000
_exptl_absorpt_correction_T_min 0.489014
_exptl_absorpt_correction_type empirical
_exptl_crystal_colour yellow
_exptl_crystal_density_diffrn 1.568
_exptl_crystal_density_meas 0
_exptl_crystal_density_method 'not measured'
_exptl_crystal_description Needle
_exptl_crystal_F_000 2688
_exptl_crystal_size_max 0.5
_exptl_crystal_size_mid 0.3
_exptl_crystal_size_min 0.2
_refine_diff_density_max 1.198
_refine_diff_density_min -0.670
_refine_diff_density_rms 0.064
_refine_ls_extinction_coef 0.000091(12)
_refine_ls_extinction_expression Fc^*^=kFc[1+0.001xFc^2^\l^3^/sin(2\q)]^-1/4^
_refine_ls_extinction_method SHELXL
_refine_ls_goodness_of_fit_ref 1.058
_refine_ls_hydrogen_treatment mixed
_refine_ls_matrix_type full
_refine_ls_number_parameters 648
_refine_ls_number_reflns 5319
_refine_ls_number_restraints 586
_refine_ls_restrained_S_all 1.050
_refine_ls_R_factor_all 0.0200
_refine_ls_R_factor_gt 0.0179
_refine_ls_shift/su_max 0.003
_refine_ls_shift/su_mean 0.000
_refine_ls_structure_factor_coef Fsqd
_refine_ls_weighting_details 'calc w=1/[\s^2^(Fo^2^)+(0.0110P)^2^+15.9063P] where P=(Fo^2^+2Fc^2^)/3'
_refine_ls_weighting_scheme calc
_refine_ls_wR_factor_gt 0.0406
_refine_ls_wR_factor_ref 0.0415
_reflns_number_gt 4994
_reflns_number_total 5319
_reflns_threshold_expression >2sigma(I)
_cod_data_source_file om701001g-file014.cif
_cod_data_source_block c:\docume~1\owner\mydocu~1\natsdo~1\neworl~1\nol309~1\nol309m
_cod_depositor_comments
;
The following automatic conversions were performed:

'_exptl_absorpt_correction_type' value 'Empirical' changed to
'empirical' according to
/home/saulius/struct/CIF-dictionaries/cif_core.dic dictionary named
'cif_core.dic' version 2.4.1 from 2010-06-29.

Automatic conversion script
Id: cif_fix_values 1715 2011-07-08 13:25:40Z adriana 
;
_cod_original_sg_symbol_H-M P2(1)/c
_cod_database_code 4070783

loop_
_symmetry_equiv_pos_as_xyz
'x, y, z'
'-x, y+1/2, -z+1/2'
'-x, -y, -z'
'x, -y-1/2, z-1/2'

loop_
_atom_site_label
_atom_site_type_symbol
_atom_site_fract_x
_atom_site_fract_y
_atom_site_fract_z
_atom_site_U_iso_or_equiv
_atom_site_adp_type
_atom_site_occupancy
_atom_site_symmetry_multiplicity
_atom_site_calc_flag
_atom_site_refinement_flags
Ir1 Ir -0.000427(10) 0.989381(10) 0.266924(10) 0.02208(8) Uani 1 1 d U
Cl1 Cl 0.01775(9) 0.94060(10) 0.38141(9) 0.0671(5) Uani 1 1 d U
O1 O -0.0312(2) 1.0533(3) 0.1283(3) 0.0668(13) Uani 1 1 d U
N1 N 0.16497(19) 1.05012(19) 0.28867(18) 0.0191(8) Uani 1 1 d U
C1 C 0.1192(2) 0.9882(2) 0.2781(2) 0.0174(10) Uani 1 1 d U
Ir2 Ir 0.467215(10) 0.540064(10) 0.263483(9) 0.02112(8) Uani 1 1 d U
Cl2 Cl 0.56168(7) 0.47209(8) 0.21737(8) 0.0475(4) Uani 1 1 d U
O2 O -0.1720(2) 0.9789(2) 0.2634(2) 0.0569(11) Uani 1 1 d U
N2 N 0.16352(19) 0.92569(19) 0.28398(18) 0.0171(8) Uani 1 1 d U
C2 C 0.2472(3) 1.0286(3) 0.3148(3) 0.0345(12) Uani 1 1 d U
H2A H 0.2630 1.0366 0.3674 0.041 Uiso 1 1 calc R
H2B H 0.2822 1.0580 0.2898 0.041 Uiso 1 1 calc R
O3 O 0.3508(3) 0.6318(2) 0.3155(2) 0.0589(11) Uani 1 1 d U
N3 N 0.35774(19) 0.41887(19) 0.18484(18) 0.0174(8) Uani 1 1 d U
C3 C 0.2468(2) 0.9449(2) 0.2957(3) 0.0256(11) Uani 1 1 d U
H3A H 0.2680 0.9364 0.2516 0.031 Uiso 1 1 calc R
H3B H 0.2771 0.9145 0.3356 0.031 Uiso 1 1 calc R
O4 O 0.5777(2) 0.6738(2) 0.2830(2) 0.0527(10) Uani 1 1 d U
N4 N 0.37176(19) 0.40474(19) 0.30100(18) 0.0179(8) Uani 1 1 d U
C4 C 0.1395(2) 1.1288(2) 0.2858(2) 0.0196(10) Uani 1 1 d U
C5 C 0.1249(2) 1.1637(2) 0.3480(2) 0.0220(10) Uani 1 1 d U
C6 C 0.1022(3) 1.2396(3) 0.3433(3) 0.0296(12) Uani 1 1 d U
H6 H 0.0924 1.2650 0.3850 0.036 Uiso 1 1 calc R
C7 C 0.0936(3) 1.2786(3) 0.2796(3) 0.0356(12) Uani 1 1 d U
H7 H 0.0773 1.3305 0.2774 0.043 Uiso 1 1 calc R
C8 C 0.1083(3) 1.2436(3) 0.2189(3) 0.0320(12) Uani 1 1 d U
H8 H 0.1016 1.2716 0.1752 0.038 Uiso 1 1 calc R
C9 C 0.1329(3) 1.1676(3) 0.2202(2) 0.0263(11) Uani 1 1 d U
C10 C 0.1518(3) 1.1308(3) 0.1531(2) 0.0328(12) Uani 1 1 d U
H10 H 0.1395 1.0752 0.1552 0.039 Uiso 1 1 calc R
C11 C 0.1047(3) 1.1618(4) 0.0832(3) 0.0580(17) Uani 1 1 d U
H11A H 0.0495 1.1623 0.0859 0.087 Uiso 1 1 calc R
H11B H 0.1124 1.1292 0.0431 0.087 Uiso 1 1 calc R
H11C H 0.1217 1.2139 0.0754 0.087 Uiso 1 1 calc R
C12 C 0.2374(3) 1.1374(4) 0.1511(3) 0.0665(19) Uani 1 1 d U
H12A H 0.2518 1.1915 0.1505 0.100 Uiso 1 1 calc R
H12B H 0.2477 1.1123 0.1076 0.100 Uiso 1 1 calc R
H12C H 0.2681 1.1127 0.1938 0.100 Uiso 1 1 calc R
C13 C 0.1347(3) 1.1225(3) 0.4201(2) 0.0268(11) Uani 1 1 d U
H13 H 0.1427 1.0670 0.4115 0.032 Uiso 1 1 calc R
C14 C 0.0632(3) 1.1303(3) 0.4540(3) 0.0406(13) Uani 1 1 d U
H14A H 0.0566 1.1839 0.4665 0.061 Uiso 1 1 calc R
H14B H 0.0699 1.0989 0.4977 0.061 Uiso 1 1 calc R
H14C H 0.0173 1.1130 0.4198 0.061 Uiso 1 1 calc R
C15 C 0.2073(3) 1.1525(3) 0.4712(3) 0.0410(13) Uani 1 1 d U
H15A H 0.2529 1.1447 0.4494 0.062 Uiso 1 1 calc R
H15B H 0.2142 1.1249 0.5170 0.062 Uiso 1 1 calc R
H15C H 0.2011 1.2072 0.4799 0.062 Uiso 1 1 calc R
C16 C 0.1383(2) 0.8496(2) 0.2613(2) 0.0174(10) Uani 1 1 d U
C17 C 0.1430(3) 0.7925(2) 0.3136(2) 0.0242(10) Uani 1 1 d U
C18 C 0.1212(3) 0.7187(3) 0.2898(3) 0.0334(12) Uani 1 1 d U
H18 H 0.1232 0.6788 0.3241 0.040 Uiso 1 1 calc R
C19 C 0.0969(3) 0.7023(3) 0.2182(3) 0.0352(12) Uani 1 1 d U
H19 H 0.0815 0.6519 0.2033 0.042 Uiso 1 1 calc R
C20 C 0.0948(3) 0.7595(3) 0.1680(3) 0.0288(11) Uani 1 1 d U
H20 H 0.0793 0.7473 0.1184 0.035 Uiso 1 1 calc R
C21 C 0.1145(2) 0.8338(2) 0.1874(2) 0.0204(10) Uani 1 1 d U
C22 C 0.1124(3) 0.8942(3) 0.1297(2) 0.0282(11) Uani 1 1 d U
H22 H 0.1125 0.9454 0.1532 0.034 Uiso 1 1 calc R
C23 C 0.0393(3) 0.8888(3) 0.0712(3) 0.0406(13) Uani 1 1 d U
H23A H 0.0392 0.8402 0.0456 0.061 Uiso 1 1 calc R
H23B H 0.0384 0.9312 0.0372 0.061 Uiso 1 1 calc R
H23C H -0.0066 0.8917 0.0934 0.061 Uiso 1 1 calc R
C24 C 0.1845(3) 0.8893(4) 0.0962(3) 0.0555(16) Uani 1 1 d U
H24A H 0.2309 0.8968 0.1336 0.083 Uiso 1 1 calc R
H24B H 0.1821 0.9291 0.0593 0.083 Uiso 1 1 calc R
H24C H 0.1866 0.8390 0.0740 0.083 Uiso 1 1 calc R
C25 C 0.1729(3) 0.8056(3) 0.3930(2) 0.0306(11) Uani 1 1 d U
H25 H 0.1766 0.8620 0.4016 0.037 Uiso 1 1 calc R
C26 C 0.1197(3) 0.7722(3) 0.4400(3) 0.0475(14) Uani 1 1 d U
H26A H 0.0667 0.7911 0.4234 0.071 Uiso 1 1 calc R
H26B H 0.1382 0.7877 0.4902 0.071 Uiso 1 1 calc R
H26C H 0.1200 0.7163 0.4367 0.071 Uiso 1 1 calc R
C27 C 0.2542(3) 0.7717(3) 0.4149(3) 0.0424(14) Uani 1 1 d U
H27A H 0.2520 0.7165 0.4060 0.064 Uiso 1 1 calc R
H27B H 0.2740 0.7813 0.4661 0.064 Uiso 1 1 calc R
H27C H 0.2888 0.7955 0.3864 0.064 Uiso 1 1 calc R
C28 C -0.0220(3) 1.0319(3) 0.1694(2) 0.0041(11) Uani 1 1 d U
C29 C -0.1081(3) 0.9850(3) 0.2639(3) 0.0343(13) Uani 1 1 d U
C30 C 0.3934(2) 0.4459(2) 0.2486(2) 0.0144(9) Uani 1 1 d U
C31 C 0.3027(3) 0.3577(2) 0.1921(2) 0.0224(11) Uani 1 1 d U
H31A H 0.3113 0.3123 0.1634 0.027 Uiso 1 1 calc R
H31B H 0.2484 0.3752 0.1767 0.027 Uiso 1 1 calc R
C32 C 0.3210(3) 0.3402(2) 0.2720(2) 0.0228(11) Uani 1 1 d U
H32A H 0.2733 0.3393 0.2924 0.027 Uiso 1 1 calc R
H32B H 0.3484 0.2908 0.2817 0.027 Uiso 1 1 calc R
C33 C 0.3671(2) 0.4468(2) 0.1153(2) 0.0186(10) Uani 1 1 d U
C34 C 0.3285(2) 0.5136(2) 0.0872(2) 0.0195(10) Uani 1 1 d U
C35 C 0.3413(3) 0.5387(3) 0.0208(2) 0.0261(11) Uani 1 1 d U
H35 H 0.3172 0.5845 0.0009 0.031 Uiso 1 1 calc R
C36 C 0.3881(3) 0.4989(3) -0.0169(2) 0.0298(11) Uani 1 1 d U
H36 H 0.3969 0.5177 -0.0617 0.036 Uiso 1 1 calc R
C37 C 0.4220(3) 0.4316(3) 0.0107(2) 0.0284(11) Uani 1 1 d U
H37 H 0.4531 0.4038 -0.0163 0.034 Uiso 1 1 calc R
C38 C 0.4122(2) 0.4033(2) 0.0768(2) 0.0224(10) Uani 1 1 d U
C39 C 0.4452(3) 0.3256(3) 0.1019(3) 0.0312(11) Uani 1 1 d U
H39 H 0.4411 0.3192 0.1535 0.037 Uiso 1 1 calc R
C40 C 0.3958(3) 0.2631(3) 0.0577(3) 0.0415(13) Uani 1 1 d U
H40A H 0.3415 0.2689 0.0624 0.062 Uiso 1 1 calc R
H40B H 0.4148 0.2127 0.0756 0.062 Uiso 1 1 calc R
H40C H 0.3995 0.2679 0.0069 0.062 Uiso 1 1 calc R
C41 C 0.5306(3) 0.3154(3) 0.0965(3) 0.0439(14) Uani 1 1 d U
H41A H 0.5358 0.3201 0.0461 0.066 Uiso 1 1 calc R
H41B H 0.5485 0.2648 0.1147 0.066 Uiso 1 1 calc R
H41C H 0.5620 0.3548 0.1253 0.066 Uiso 1 1 calc R
C42 C 0.2712(2) 0.5562(2) 0.1231(2) 0.0236(11) Uani 1 1 d U
H42 H 0.2751 0.5347 0.1726 0.028 Uiso 1 1 calc R
C43 C 0.1884(3) 0.5432(3) 0.0818(3) 0.0337(12) Uani 1 1 d U
H43A H 0.1835 0.5625 0.0325 0.051 Uiso 1 1 calc R
H43B H 0.1519 0.5703 0.1060 0.051 Uiso 1 1 calc R
H43C H 0.1767 0.4884 0.0804 0.051 Uiso 1 1 calc R
C44 C 0.2887(3) 0.6419(3) 0.1305(3) 0.0347(12) Uani 1 1 d U
H44A H 0.3427 0.6494 0.1550 0.052 Uiso 1 1 calc R
H44B H 0.2539 0.6659 0.1586 0.052 Uiso 1 1 calc R
H44C H 0.2808 0.6652 0.0825 0.052 Uiso 1 1 calc R
C45 C 0.4052(2) 0.4090(2) 0.3770(2) 0.0180(10) Uani 1 1 d U
C46 C 0.3613(3) 0.4414(2) 0.4239(2) 0.0221(10) Uani 1 1 d U
C47 C 0.3953(3) 0.4453(3) 0.4966(2) 0.0285(11) Uani 1 1 d U
H47 H 0.3673 0.4679 0.5293 0.034 Uiso 1 1 calc R
C48 C 0.4678(3) 0.4175(3) 0.5217(2) 0.0316(12) Uani 1 1 d U
H48 H 0.4903 0.4224 0.5714 0.038 Uiso 1 1 calc R
C49 C 0.5087(3) 0.3826(3) 0.4760(3) 0.0293(11) Uani 1 1 d U
H49 H 0.5588 0.3623 0.4948 0.035 Uiso 1 1 calc R
C50 C 0.4781(3) 0.3762(2) 0.4024(2) 0.0235(10) Uani 1 1 d U
C51 C 0.5218(3) 0.3299(3) 0.3563(3) 0.0335(12) Uani 1 1 d U
H51 H 0.4975 0.3389 0.3047 0.040 Uiso 1 1 calc R
C52 C 0.6077(3) 0.3511(4) 0.3668(3) 0.0533(16) Uani 1 1 d U
H52A H 0.6127 0.4061 0.3593 0.080 Uiso 1 1 calc R
H52B H 0.6316 0.3230 0.3321 0.080 Uiso 1 1 calc R
H52C H 0.6338 0.3377 0.4159 0.080 Uiso 1 1 calc R
C53 C 0.5138(3) 0.2448(3) 0.3727(3) 0.0486(15) Uani 1 1 d U
H53A H 0.5389 0.2344 0.4227 0.073 Uiso 1 1 calc R
H53B H 0.5386 0.2143 0.3402 0.073 Uiso 1 1 calc R
H53C H 0.4586 0.2314 0.3657 0.073 Uiso 1 1 calc R
C54 C 0.2789(3) 0.4690(3) 0.3988(3) 0.0315(12) Uani 1 1 d U
H54 H 0.2691 0.4742 0.3452 0.038 Uiso 1 1 calc R
C55 C 0.2217(3) 0.4096(3) 0.4180(3) 0.0472(14) Uani 1 1 d U
H55A H 0.2316 0.3599 0.3977 0.071 Uiso 1 1 calc R
H55B H 0.1684 0.4257 0.3980 0.071 Uiso 1 1 calc R
H55C H 0.2286 0.4054 0.4705 0.071 Uiso 1 1 calc R
C56 C 0.2636(3) 0.5460(3) 0.4306(3) 0.0493(15) Uani 1 1 d U
H56A H 0.2659 0.5405 0.4825 0.074 Uiso 1 1 calc R
H56B H 0.2120 0.5644 0.4075 0.074 Uiso 1 1 calc R
H56C H 0.3029 0.5828 0.4222 0.074 Uiso 1 1 calc R
C57 C 0.3926(3) 0.5966(3) 0.2975(3) 0.0322(12) Uani 1 1 d U
C58 C 0.5355(3) 0.6232(3) 0.2758(3) 0.0353(12) Uani 1 1 d U

loop_
_atom_site_aniso_label
_atom_site_aniso_U_11
_atom_site_aniso_U_22
_atom_site_aniso_U_33
_atom_site_aniso_U_23
_atom_site_aniso_U_13
_atom_site_aniso_U_12
Ir1 0.01617(12) 0.01964(12) 0.03127(13) -0.00510(8) 0.00668(9) -0.00200(8)
Cl1 0.0578(10) 0.0711(11) 0.0778(12) 0.0038(9) 0.0265(9) 0.0032(8)
O1 0.032(3) 0.082(4) 0.088(4) -0.024(3) 0.016(3) -0.002(2)
N1 0.015(2) 0.017(2) 0.023(2) 0.0010(16) -0.0017(16) -0.0009(16)
C1 0.022(2) 0.019(2) 0.009(2) 0.0013(19) -0.0011(19) -0.001(2)
Ir2 0.02196(12) 0.02348(12) 0.01712(12) 0.00069(8) 0.00181(8) -0.00558(8)
Cl2 0.0300(8) 0.0570(9) 0.0586(9) -0.0060(7) 0.0160(7) -0.0038(7)
O2 0.021(2) 0.105(3) 0.048(2) -0.023(2) 0.0141(19) -0.012(2)
N2 0.0129(19) 0.016(2) 0.021(2) -0.0013(16) 0.0000(16) 0.0002(16)
C2 0.019(3) 0.025(3) 0.055(3) -0.004(2) -0.003(2) 0.000(2)
O3 0.066(3) 0.052(3) 0.065(3) -0.014(2) 0.028(2) -0.005(2)
N3 0.017(2) 0.019(2) 0.015(2) 0.0006(16) 0.0003(16) -0.0027(16)
C3 0.020(2) 0.025(3) 0.031(3) -0.001(2) 0.003(2) -0.001(2)
O4 0.051(3) 0.043(2) 0.059(3) 0.004(2) -0.001(2) -0.024(2)
N4 0.018(2) 0.020(2) 0.015(2) -0.0019(16) 0.0021(16) -0.0038(16)
C4 0.010(2) 0.017(2) 0.029(2) 0.004(2) -0.002(2) -0.0045(19)
C5 0.016(2) 0.018(2) 0.030(2) 0.001(2) -0.001(2) -0.001(2)
C6 0.032(3) 0.019(3) 0.036(3) -0.003(2) 0.002(2) 0.000(2)
C7 0.039(3) 0.014(3) 0.050(3) 0.006(2) 0.001(3) 0.001(2)
C8 0.032(3) 0.027(3) 0.034(3) 0.015(2) -0.001(2) -0.008(2)
C9 0.024(3) 0.024(2) 0.029(3) 0.004(2) -0.002(2) -0.009(2)
C10 0.036(3) 0.034(3) 0.026(3) 0.006(2) 0.002(2) -0.013(2)
C11 0.065(4) 0.080(4) 0.028(3) 0.010(3) 0.004(3) 0.002(3)
C12 0.044(3) 0.109(5) 0.049(4) -0.014(4) 0.014(3) -0.006(4)
C13 0.031(3) 0.023(3) 0.025(3) -0.003(2) 0.000(2) 0.004(2)
C14 0.049(3) 0.040(3) 0.034(3) 0.005(3) 0.013(3) 0.011(3)
C15 0.046(3) 0.037(3) 0.033(3) -0.005(3) -0.010(2) 0.006(3)
C16 0.012(2) 0.015(2) 0.025(2) -0.0038(19) 0.001(2) 0.0018(19)
C17 0.026(3) 0.018(2) 0.028(2) -0.002(2) 0.003(2) 0.001(2)
C18 0.040(3) 0.019(3) 0.038(3) 0.005(2) -0.001(2) 0.001(2)
C19 0.040(3) 0.017(3) 0.044(3) -0.012(2) -0.003(3) -0.003(2)
C20 0.029(3) 0.028(3) 0.028(3) -0.011(2) 0.001(2) 0.004(2)
C21 0.014(2) 0.024(2) 0.023(2) -0.004(2) 0.005(2) 0.003(2)
C22 0.031(3) 0.032(3) 0.023(3) -0.005(2) 0.009(2) -0.001(2)
C23 0.049(3) 0.039(3) 0.028(3) 0.002(2) -0.006(2) -0.001(3)
C24 0.049(3) 0.080(4) 0.044(4) 0.002(3) 0.027(3) -0.006(3)
C25 0.046(3) 0.018(3) 0.026(3) 0.002(2) 0.002(2) 0.000(2)
C26 0.075(4) 0.032(3) 0.037(3) 0.007(3) 0.016(3) -0.009(3)
C27 0.057(3) 0.026(3) 0.036(3) -0.001(2) -0.011(3) 0.007(3)
C28 0.0010(18) 0.0034(17) 0.0085(18) 0.0022(15) 0.0022(15) 0.0009(14)
C29 0.029(3) 0.044(3) 0.035(3) -0.017(2) 0.020(2) -0.007(3)
C30 0.005(2) 0.021(2) 0.016(2) 0.000(2) -0.0003(19) 0.0065(18)
C31 0.023(3) 0.021(2) 0.023(2) 0.000(2) 0.003(2) -0.003(2)
C32 0.022(3) 0.021(3) 0.023(2) 0.001(2) 0.002(2) -0.002(2)
C33 0.017(2) 0.022(2) 0.017(2) -0.0001(19) 0.0023(19) -0.0039(19)
C34 0.018(2) 0.025(2) 0.013(2) -0.0011(19) -0.0013(19) -0.0046(19)
C35 0.023(3) 0.030(3) 0.024(3) 0.008(2) -0.001(2) 0.001(2)
C36 0.028(3) 0.045(3) 0.016(3) 0.006(2) 0.003(2) -0.005(2)
C37 0.025(3) 0.041(3) 0.021(3) -0.005(2) 0.008(2) 0.001(2)
C38 0.021(2) 0.026(2) 0.019(2) -0.004(2) 0.000(2) -0.002(2)
C39 0.034(3) 0.034(3) 0.026(3) -0.002(2) 0.006(2) 0.012(2)
C40 0.052(3) 0.030(3) 0.042(3) -0.004(2) 0.009(3) 0.009(2)
C41 0.040(3) 0.046(3) 0.047(3) -0.002(3) 0.011(3) 0.016(3)
C42 0.023(3) 0.024(2) 0.023(3) 0.004(2) 0.002(2) 0.002(2)
C43 0.025(3) 0.040(3) 0.035(3) -0.002(2) 0.002(2) 0.007(2)
C44 0.040(3) 0.026(3) 0.039(3) 0.001(2) 0.009(3) 0.004(2)
C45 0.024(2) 0.017(2) 0.012(2) 0.0002(19) 0.0021(19) -0.0092(19)
C46 0.029(2) 0.017(2) 0.021(2) 0.002(2) 0.007(2) -0.007(2)
C47 0.043(3) 0.024(3) 0.020(3) -0.003(2) 0.012(2) -0.008(2)
C48 0.049(3) 0.028(3) 0.015(3) 0.002(2) -0.002(2) -0.016(2)
C49 0.027(3) 0.028(3) 0.028(3) 0.007(2) -0.006(2) -0.007(2)
C50 0.025(3) 0.022(2) 0.022(2) 0.004(2) 0.001(2) -0.005(2)
C51 0.025(3) 0.046(3) 0.027(3) 0.005(2) 0.001(2) 0.011(2)
C52 0.028(3) 0.083(4) 0.050(4) 0.005(3) 0.009(3) 0.008(3)
C53 0.049(4) 0.043(3) 0.050(4) -0.007(3) 0.000(3) 0.019(3)
C54 0.030(3) 0.038(3) 0.029(3) -0.003(2) 0.011(2) 0.003(2)
C55 0.033(3) 0.060(4) 0.053(4) -0.004(3) 0.017(3) -0.010(3)
C56 0.048(4) 0.046(3) 0.058(4) -0.011(3) 0.020(3) 0.012(3)
C57 0.043(3) 0.020(3) 0.030(3) -0.004(2) -0.003(3) -0.009(2)
C58 0.039(3) 0.035(3) 0.031(3) 0.004(2) 0.003(3) -0.011(2)

loop_
_atom_type_symbol
_atom_type_description
_atom_type_scat_dispersion_real
_atom_type_scat_dispersion_imag
_atom_type_scat_source
C C 0.0033 0.0016 'International Tables Vol C Tables 4.2.6.8 and 6.1.1.4'
H H 0.0000 0.0000 'International Tables Vol C Tables 4.2.6.8 and 6.1.1.4'
N N 0.0061 0.0033 'International Tables Vol C Tables 4.2.6.8 and 6.1.1.4'
O O 0.0106 0.0060 'International Tables Vol C Tables 4.2.6.8 and 6.1.1.4'
Cl Cl 0.1484 0.1585 'International Tables Vol C Tables 4.2.6.8 and 6.1.1.4'
Ir Ir -1.4442 7.9887 'International Tables Vol C Tables 4.2.6.8 and 6.1.1.4'

loop_
_geom_angle_atom_site_label_1
_geom_angle_atom_site_label_2
_geom_angle_atom_site_label_3
_geom_angle
C29 Ir1 C28 88.8(2)
C29 Ir1 C1 175.00(19)
C28 Ir1 C1 96.08(17)
C29 Ir1 Cl1 88.11(16)
C28 Ir1 Cl1 176.83(14)
C1 Ir1 Cl1 87.04(12)
C1 N1 C4 126.3(3)
C1 N1 C2 111.2(3)
C4 N1 C2 122.0(3)
N2 C1 N1 109.1(4)
N2 C1 Ir1 125.5(3)
N1 C1 Ir1 125.0(3)
C57 Ir2 C58 91.2(2)
C57 Ir2 C30 90.31(18)
C58 Ir2 C30 178.46(19)
C57 Ir2 Cl2 177.94(16)
C58 Ir2 Cl2 87.59(16)
C30 Ir2 Cl2 90.88(11)
C1 N2 C16 126.3(3)
C1 N2 C3 111.8(3)
C16 N2 C3 119.6(3)
N1 C2 C3 102.0(3)
C30 N3 C33 126.0(3)
C30 N3 C31 112.2(3)
C33 N3 C31 121.8(3)
N2 C3 C2 102.5(3)
C30 N4 C45 126.2(3)
C30 N4 C32 111.9(3)
C45 N4 C32 120.5(3)
C5 C4 C9 122.7(4)
C5 C4 N1 119.5(4)
C9 C4 N1 117.8(4)
C6 C5 C4 117.7(4)
C6 C5 C13 119.5(4)
C4 C5 C13 122.8(4)
C7 C6 C5 121.1(5)
C8 C7 C6 120.6(4)
C7 C8 C9 121.3(4)
C8 C9 C4 116.6(4)
C8 C9 C10 120.5(4)
C4 C9 C10 122.8(4)
C9 C10 C12 111.7(4)
C9 C10 C11 114.0(4)
C12 C10 C11 109.0(4)
C5 C13 C14 112.2(4)
C5 C13 C15 109.7(4)
C14 C13 C15 110.8(4)
C17 C16 C21 122.0(4)
C17 C16 N2 118.5(4)
C21 C16 N2 119.4(4)
C18 C17 C16 117.2(4)
C18 C17 C25 118.9(4)
C16 C17 C25 123.9(4)
C19 C18 C17 121.8(4)
C18 C19 C20 119.5(4)
C19 C20 C21 122.1(4)
C20 C21 C16 117.4(4)
C20 C21 C22 119.8(4)
C16 C21 C22 122.8(4)
C21 C22 C24 110.9(4)
C21 C22 C23 112.2(4)
C24 C22 C23 110.1(4)
C17 C25 C26 112.9(4)
C17 C25 C27 109.6(4)
C26 C25 C27 109.9(4)
O1 C28 Ir1 176.2(6)
O2 C29 Ir1 176.7(5)
N3 C30 N4 109.1(4)
N3 C30 Ir2 125.1(3)
N4 C30 Ir2 125.8(3)
N3 C31 C32 103.0(3)
N4 C32 C31 102.3(3)
C38 C33 C34 122.3(4)
C38 C33 N3 117.9(4)
C34 C33 N3 119.7(4)
C35 C34 C33 117.1(4)
C35 C34 C42 119.3(4)
C33 C34 C42 123.6(4)
C36 C35 C34 121.7(4)
C37 C36 C35 119.6(4)
C36 C37 C38 121.8(4)
C37 C38 C33 117.3(4)
C37 C38 C39 119.7(4)
C33 C38 C39 122.9(4)
C38 C39 C41 113.7(4)
C38 C39 C40 109.0(4)
C41 C39 C40 109.7(4)
C34 C42 C43 110.3(4)
C34 C42 C44 112.5(4)
C43 C42 C44 110.3(4)
C50 C45 C46 121.8(4)
C50 C45 N4 119.2(4)
C46 C45 N4 118.9(4)
C47 C46 C45 117.5(4)
C47 C46 C54 119.7(4)
C45 C46 C54 122.8(4)
C48 C47 C46 121.4(4)
C47 C48 C49 120.6(4)
C48 C49 C50 121.1(4)
C49 C50 C45 117.3(4)
C49 C50 C51 118.7(4)
C45 C50 C51 123.8(4)
C50 C51 C52 113.3(4)
C50 C51 C53 109.2(4)
C52 C51 C53 109.7(4)
C46 C54 C56 113.0(4)
C46 C54 C55 109.9(4)
C56 C54 C55 109.4(4)
O3 C57 Ir2 176.7(5)
O4 C58 Ir2 179.4(5)

loop_
_geom_bond_atom_site_label_1
_geom_bond_atom_site_label_2
_geom_bond_distance
Ir1 C29 1.883(5)
Ir1 C28 1.959(4)
Ir1 C1 2.071(4)
Ir1 Cl1 2.2933(17)
O1 C28 0.850(5)
N1 C1 1.342(5)
N1 C4 1.446(5)
N1 C2 1.482(6)
C1 N2 1.335(5)
Ir2 C57 1.855(6)
Ir2 C58 1.872(5)
Ir2 C30 2.081(4)
Ir2 Cl2 2.3447(13)
O2 C29 1.127(6)
N2 C16 1.443(5)
N2 C3 1.476(5)
C2 C3 1.509(6)
O3 C57 1.066(6)
N3 C30 1.334(5)
N3 C33 1.443(5)
N3 C31 1.467(5)
O4 C58 1.146(6)
N4 C30 1.341(5)
N4 C45 1.446(5)
N4 C32 1.477(5)
C4 C5 1.395(6)
C4 C9 1.401(6)
C5 C6 1.385(6)
C5 C13 1.523(6)
C6 C7 1.370(7)
C7 C8 1.369(7)
C8 C9 1.398(6)
C9 C10 1.517(7)
C10 C12 1.517(7)
C10 C11 1.519(7)
C13 C14 1.524(6)
C13 C15 1.536(6)
C16 C17 1.398(6)
C16 C21 1.407(6)
C17 C18 1.396(6)
C17 C25 1.510(6)
C18 C19 1.370(7)
C19 C20 1.375(7)
C20 C21 1.379(6)
C21 C22 1.515(6)
C22 C24 1.525(7)
C22 C23 1.526(6)
C25 C26 1.526(7)
C25 C27 1.528(7)
C31 C32 1.515(6)
C33 C38 1.401(6)
C33 C34 1.405(6)
C34 C35 1.390(6)
C34 C42 1.516(6)
C35 C36 1.379(6)
C36 C37 1.376(7)
C37 C38 1.388(6)
C38 C39 1.519(6)
C39 C41 1.534(7)
C39 C40 1.539(7)
C42 C43 1.529(6)
C42 C44 1.532(6)
C45 C50 1.401(6)
C45 C46 1.403(6)
C46 C47 1.391(6)
C46 C54 1.513(7)
C47 C48 1.359(7)
C48 C49 1.373(7)
C49 C50 1.396(6)
C50 C51 1.507(6)
C51 C52 1.528(7)
C51 C53 1.533(7)
C54 C56 1.522(7)
C54 C55 1.537(7)
